data_1515190
loop_
_publ_author_name
'Zhao, Xiaoxi'
'Stephan, Douglas W.'

_publ_section_title
;
 Frustrated Lewis pair olefin addition reactions: P-, N-, C- and H-based
 nucleophilic additions to an olefin-tethered borane
;
_journal_issue 6
_journal_name_full 'Chemical Science'
_journal_page_first 2123
_journal_paper_doi 10.1039/c2sc20262j
_journal_volume 3
_journal_year 2012
_chemical_formula_sum 'C43.99 H27.98 B Cl1.98 F16 O P'
_chemical_formula_weight 988.40
_chemical_name_systematic
;
?
;
_space_group_IT_number 14
_symmetry_cell_setting monoclinic
_symmetry_space_group_name_Hall '-P 2ybc'
_symmetry_space_group_name_H-M 'P 1 21/c 1'
_atom_sites_solution_hydrogens geom
_atom_sites_solution_primary direct
_atom_sites_solution_secondary difmap
_audit_creation_method SHELXL-97
_cell_angle_alpha 90.00
_cell_angle_beta 96.1350(10)
_cell_angle_gamma 90.00
_cell_formula_units_Z 4
_cell_length_a 17.2019(6)
_cell_length_b 14.7018(6)
_cell_length_c 16.5689(6)
_cell_measurement_temperature 150(2)
_cell_volume 4166.3(3)
_computing_structure_refinement 'SHELXL-97 (Sheldrick, 1997)'
_computing_structure_solution 'SHELXS-97 (Sheldrick, 1990)'
_diffrn_ambient_temperature 150(2)
_diffrn_measured_fraction_theta_full 0.992
_diffrn_measured_fraction_theta_max 0.992
_diffrn_radiation_monochromator graphite
_diffrn_radiation_source 'fine-focus sealed tube'
_diffrn_radiation_type MoK\a
_diffrn_radiation_wavelength 0.71073
_diffrn_reflns_av_R_equivalents 0.0539
_diffrn_reflns_av_sigmaI/netI 0.0437
_diffrn_reflns_limit_h_max 18
_diffrn_reflns_limit_h_min -22
_diffrn_reflns_limit_k_max 18
_diffrn_reflns_limit_k_min -18
_diffrn_reflns_limit_l_max 21
_diffrn_reflns_limit_l_min -17
_diffrn_reflns_number 36893
_diffrn_reflns_theta_full 27.52
_diffrn_reflns_theta_max 27.52
_diffrn_reflns_theta_min 1.83
_exptl_absorpt_coefficient_mu 0.301
_exptl_absorpt_correction_T_max 0.9394
_exptl_absorpt_correction_T_min 0.9204
_exptl_absorpt_correction_type multi-scan
_exptl_absorpt_process_details SADABS
_exptl_crystal_colour colourless
_exptl_crystal_density_diffrn 1.576
_exptl_crystal_density_method 'not measured'
_exptl_crystal_description block
_exptl_crystal_F_000 1990
_exptl_crystal_size_max 0.28
_exptl_crystal_size_mid 0.27
_exptl_crystal_size_min 0.21
_refine_diff_density_max 0.338
_refine_diff_density_min -0.302
_refine_diff_density_rms 0.050
_refine_ls_extinction_method none
_refine_ls_goodness_of_fit_ref 1.019
_refine_ls_hydrogen_treatment constr
_refine_ls_matrix_type full
_refine_ls_number_parameters 643
_refine_ls_number_reflns 9505
_refine_ls_number_restraints 1
_refine_ls_restrained_S_all 1.019
_refine_ls_R_factor_all 0.0633
_refine_ls_R_factor_gt 0.0429
_refine_ls_shift/su_max 0.001
_refine_ls_shift/su_mean 0.000
_refine_ls_structure_factor_coef Fsqd
_refine_ls_weighting_details 'calc w=1/[\s^2^(Fo^2^)+(0.0469P)^2^+1.9980P] where P=(Fo^2^+2Fc^2^)/3'
_refine_ls_weighting_scheme calc
_refine_ls_wR_factor_gt 0.1041
_refine_ls_wR_factor_ref 0.1155
_reflns_number_gt 7102
_reflns_number_total 9505
_reflns_threshold_expression >2sigma(I)
_cod_data_source_file c2sc20262j.txt
_cod_data_source_block xz117
_cod_original_sg_symbol_H-M P2(1)/c
_cod_database_code 1515190

loop_
_symmetry_equiv_pos_as_xyz
'x, y, z'
'-x, y+1/2, -z+1/2'
'-x, -y, -z'
'x, -y-1/2, z-1/2'

loop_
_atom_site_label
_atom_site_type_symbol
_atom_site_fract_x
_atom_site_fract_y
_atom_site_fract_z
_atom_site_U_iso_or_equiv
_atom_site_adp_type
_atom_site_occupancy
_atom_site_symmetry_multiplicity
_atom_site_calc_flag
_atom_site_refinement_flags
_atom_site_disorder_assembly
_atom_site_disorder_group
P1 P 0.21850(2) 0.49772(3) 0.28358(3) 0.02182(10) Uani 1 1 d . . .
F1 F 0.14065(7) 0.30025(9) 0.59190(8) 0.0442(3) Uani 1 1 d . . .
F2 F 0.08393(8) 0.14002(10) 0.54756(9) 0.0548(4) Uani 1 1 d . . .
F3 F 0.16037(9) 0.02821(9) 0.45179(9) 0.0621(4) Uani 1 1 d . . .
F4 F 0.29847(9) 0.08478(10) 0.40087(9) 0.0617(4) Uani 1 1 d . . .
F5 F 0.35692(7) 0.24707(9) 0.44320(8) 0.0468(3) Uani 1 1 d . . .
F6 F 0.33003(6) 0.30738(8) 0.71035(7) 0.0393(3) Uani 1 1 d . . .
F7 F 0.46634(8) 0.25762(10) 0.78679(8) 0.0536(4) Uani 1 1 d . . .
F8 F 0.60022(7) 0.27326(11) 0.71243(9) 0.0598(4) Uani 1 1 d . . .
F9 F 0.59202(6) 0.34093(9) 0.55935(8) 0.0468(3) Uani 1 1 d . . .
F10 F 0.45811(6) 0.39314(9) 0.48210(7) 0.0394(3) Uani 1 1 d . . .
F11 F 0.35833(7) 0.55708(10) 0.66079(9) 0.0561(4) Uani 1 1 d . . .
F12 F 0.27991(10) 0.52783(11) 0.74974(8) 0.0683(4) Uani 1 1 d . . .
F13 F 0.26997(8) 0.65346(9) 0.68363(7) 0.0504(3) Uani 1 1 d . . .
F14 F 0.12086(8) 0.60343(9) 0.64819(8) 0.0518(4) Uani 1 1 d . . .
F15 F 0.09551(7) 0.48777(10) 0.56998(9) 0.0515(3) Uani 1 1 d . . .
F16 F 0.13432(8) 0.46842(10) 0.69611(9) 0.0603(4) Uani 1 1 d . . .
O1 O 0.25067(7) 0.42680(9) 0.60842(7) 0.0282(3) Uani 1 1 d . . .
C1 C 0.25410(10) 0.28320(12) 0.52179(11) 0.0270(4) Uani 1 1 d . . .
C2 C 0.18407(11) 0.25049(14) 0.54514(11) 0.0314(4) Uani 1 1 d . . .
C3 C 0.15274(12) 0.16639(15) 0.52285(12) 0.0374(5) Uani 1 1 d . . .
C4 C 0.19119(13) 0.10986(14) 0.47498(13) 0.0420(5) Uani 1 1 d . . .
C5 C 0.26055(13) 0.13806(15) 0.44937(13) 0.0412(5) Uani 1 1 d . . .
C6 C 0.28935(11) 0.22303(14) 0.47226(12) 0.0340(4) Uani 1 1 d . . .
C7 C 0.38476(10) 0.35585(12) 0.59239(11) 0.0252(4) Uani 1 1 d . . .
C8 C 0.39353(10) 0.31968(12) 0.67054(11) 0.0277(4) Uani 1 1 d . . .
C9 C 0.46349(12) 0.29215(14) 0.71154(12) 0.0357(4) Uani 1 1 d . . .
C10 C 0.53062(11) 0.29938(15) 0.67389(14) 0.0392(5) Uani 1 1 d . . .
C11 C 0.52605(10) 0.33372(14) 0.59690(13) 0.0340(4) Uani 1 1 d . . .
C12 C 0.45504(10) 0.36138(13) 0.55817(11) 0.0287(4) Uani 1 1 d . . .
C13 C 0.22994(10) 0.51727(13) 0.60932(11) 0.0277(4) Uani 1 1 d . . .
C14 C 0.23284(11) 0.57198(12) 0.52988(11) 0.0273(4) Uani 1 1 d . . .
H14A H 0.1884 0.6152 0.5234 0.033 Uiso 1 1 calc R . .
H14B H 0.2819 0.6077 0.5334 0.033 Uiso 1 1 calc R . .
C15 C 0.22887(10) 0.50930(12) 0.45544(10) 0.0233(4) Uani 1 1 d . . .
H15A H 0.1798 0.4724 0.4521 0.028 Uiso 1 1 calc R . .
C16 C 0.29958(10) 0.44648(12) 0.46773(11) 0.0258(4) Uani 1 1 d . . .
H16A H 0.3479 0.4835 0.4742 0.031 Uiso 1 1 calc R . .
H16B H 0.3011 0.4077 0.4191 0.031 Uiso 1 1 calc R . .
C17 C 0.28425(13) 0.56406(15) 0.67660(12) 0.0404(5) Uani 1 1 d . . .
C18 C 0.14525(12) 0.51888(15) 0.63163(13) 0.0392(5) Uani 1 1 d . . .
C19 C 0.22932(10) 0.56814(12) 0.37740(10) 0.0232(4) Uani 1 1 d . . .
H19A H 0.2830 0.5949 0.3802 0.028 Uiso 1 1 calc R . .
C20 C 0.17380(10) 0.64865(12) 0.37030(10) 0.0245(4) Uani 1 1 d . . .
C21 C 0.20359(13) 0.73468(14) 0.35833(13) 0.0374(5) Uani 1 1 d . . .
H21A H 0.2579 0.7420 0.3545 0.045 Uiso 1 1 calc R . .
C22 C 0.15483(16) 0.81034(15) 0.35185(14) 0.0496(6) Uani 1 1 d . . .
H22A H 0.1759 0.8690 0.3439 0.060 Uiso 1 1 calc R . .
C23 C 0.07651(15) 0.80001(17) 0.35696(13) 0.0479(6) Uani 1 1 d . . .
H23A H 0.0430 0.8515 0.3516 0.057 Uiso 1 1 calc R . .
C24 C 0.04590(12) 0.71545(17) 0.36977(14) 0.0452(6) Uani 1 1 d . . .
H24A H -0.0085 0.7089 0.3737 0.054 Uiso 1 1 calc R . .
C25 C 0.09432(11) 0.63955(15) 0.37697(12) 0.0348(4) Uani 1 1 d . . .
H25A H 0.0731 0.5814 0.3865 0.042 Uiso 1 1 calc R . .
C26 C 0.16047(10) 0.55649(12) 0.20305(10) 0.0258(4) Uani 1 1 d . . .
C27 C 0.19013(13) 0.63572(14) 0.17246(12) 0.0372(5) Uani 1 1 d . . .
H27A H 0.2389 0.6593 0.1956 0.045 Uiso 1 1 calc R . .
C28 C 0.14843(15) 0.68022(15) 0.10822(13) 0.0459(5) Uani 1 1 d . . .
H28A H 0.1689 0.7342 0.0871 0.055 Uiso 1 1 calc R . .
C29 C 0.07747(14) 0.64671(15) 0.07469(13) 0.0429(5) Uani 1 1 d . . .
H29A H 0.0491 0.6778 0.0307 0.051 Uiso 1 1 calc R . .
C30 C 0.04759(12) 0.56874(16) 0.10455(12) 0.0403(5) Uani 1 1 d . . .
H30A H -0.0014 0.5459 0.0812 0.048 Uiso 1 1 calc R . .
C31 C 0.08880(11) 0.52309(14) 0.16880(12) 0.0327(4) Uani 1 1 d . . .
H31A H 0.0681 0.4690 0.1894 0.039 Uiso 1 1 calc R . .
C32 C 0.31221(10) 0.47940(12) 0.24641(11) 0.0256(4) Uani 1 1 d . . .
C33 C 0.31315(12) 0.45368(15) 0.16531(12) 0.0377(5) Uani 1 1 d . . .
H33A H 0.2654 0.4477 0.1311 0.045 Uiso 1 1 calc R . .
C34 C 0.38345(13) 0.43687(17) 0.13489(14) 0.0461(6) Uani 1 1 d . . .
H34A H 0.3838 0.4190 0.0798 0.055 Uiso 1 1 calc R . .
C35 C 0.45296(12) 0.44572(15) 0.18359(14) 0.0417(5) Uani 1 1 d . . .
H35A H 0.5010 0.4339 0.1622 0.050 Uiso 1 1 calc R . .
C36 C 0.45287(11) 0.47184(15) 0.26357(14) 0.0396(5) Uani 1 1 d . . .
H36A H 0.5009 0.4786 0.2970 0.048 Uiso 1 1 calc R . .
C37 C 0.38270(10) 0.48836(14) 0.29534(12) 0.0315(4) Uani 1 1 d . . .
H37A H 0.3828 0.5058 0.3506 0.038 Uiso 1 1 calc R . .
C38 C 0.17275(10) 0.38970(12) 0.29811(10) 0.0239(4) Uani 1 1 d . . .
C39 C 0.20917(11) 0.31038(13) 0.27652(11) 0.0287(4) Uani 1 1 d . . .
H39A H 0.2596 0.3132 0.2582 0.034 Uiso 1 1 calc R . .
C40 C 0.17235(11) 0.22716(13) 0.28166(12) 0.0326(4) Uani 1 1 d . . .
H40A H 0.1973 0.1731 0.2664 0.039 Uiso 1 1 calc R . .
C41 C 0.09940(11) 0.22272(14) 0.30896(12) 0.0342(4) Uani 1 1 d . . .
H41A H 0.0740 0.1656 0.3121 0.041 Uiso 1 1 calc R . .
C42 C 0.06315(11) 0.30138(14) 0.33186(13) 0.0355(4) Uani 1 1 d . . .
H42A H 0.0134 0.2978 0.3515 0.043 Uiso 1 1 calc R . .
C43 C 0.09887(10) 0.38483(13) 0.32627(12) 0.0300(4) Uani 1 1 d . . .
H43A H 0.0735 0.4387 0.3414 0.036 Uiso 1 1 calc R . .
B1 B 0.29641(11) 0.38217(14) 0.54745(12) 0.0247(4) Uani 1 1 d . . .
Cl1 Cl 0.5126(3) 0.1199(4) 0.4677(4) 0.0819(13) Uani 0.450(17) 1 d P A 1
Cl2 Cl 0.6775(3) 0.1464(8) 0.4915(6) 0.133(3) Uani 0.450(17) 1 d P A 1
C44 C 0.5916(10) 0.1666(11) 0.4309(7) 0.065(5) Uani 0.450(17) 1 d P A 1
H44A H 0.5836 0.2331 0.4255 0.077 Uiso 0.450(17) 1 calc PR A 1
H44B H 0.5960 0.1418 0.3761 0.077 Uiso 0.450(17) 1 calc PR A 1
Cl1A Cl 0.6324(2) 0.2165(2) 0.4089(2) 0.0830(12) Uani 0.315(3) 1 d P B 2
Cl2A Cl 0.6012(3) 0.1077(2) 0.5432(2) 0.1188(19) Uani 0.315(3) 1 d P B 2
C44A C 0.5580(8) 0.1595(11) 0.4473(13) 0.067(5) Uani 0.315(3) 1 d P B 2
H44C H 0.5364 0.1120 0.4089 0.081 Uiso 0.315(3) 1 calc PR B 2
H44D H 0.5154 0.2019 0.4575 0.081 Uiso 0.315(3) 1 calc PR B 2
Cl1B Cl 0.5253(11) 0.1154(8) 0.4951(17) 0.107(5) Uani 0.224(17) 1 d P C 3
Cl2B Cl 0.6795(4) 0.1668(7) 0.4747(8) 0.086(3) Uani 0.224(17) 1 d P C 3
C44B C 0.589(2) 0.1713(19) 0.423(2) 0.093(17) Uani 0.224(17) 1 d P C 3
H44E H 0.5870 0.1373 0.3709 0.111 Uiso 0.224(17) 1 calc PR C 3
H44F H 0.5725 0.2349 0.4110 0.111 Uiso 0.224(17) 1 calc PR C 3

loop_
_atom_site_aniso_label
_atom_site_aniso_U_11
_atom_site_aniso_U_22
_atom_site_aniso_U_33
_atom_site_aniso_U_23
_atom_site_aniso_U_13
_atom_site_aniso_U_12
P1 0.0206(2) 0.0225(2) 0.0222(2) 0.00005(17) 0.00155(16) -0.00085(17)
F1 0.0328(6) 0.0506(8) 0.0515(7) -0.0048(6) 0.0140(6) -0.0078(5)
F2 0.0448(7) 0.0554(9) 0.0627(9) 0.0092(7) -0.0006(6) -0.0242(6)
F3 0.0756(10) 0.0350(7) 0.0715(10) -0.0058(7) -0.0125(8) -0.0176(7)
F4 0.0746(10) 0.0419(8) 0.0682(10) -0.0240(7) 0.0062(8) 0.0043(7)
F5 0.0416(7) 0.0437(7) 0.0576(8) -0.0171(6) 0.0175(6) -0.0016(6)
F6 0.0298(6) 0.0475(7) 0.0417(7) 0.0176(5) 0.0090(5) 0.0015(5)
F7 0.0471(7) 0.0680(9) 0.0434(7) 0.0230(7) -0.0064(6) 0.0069(7)
F8 0.0272(6) 0.0778(10) 0.0706(9) 0.0111(8) -0.0122(6) 0.0126(6)
F9 0.0227(5) 0.0557(8) 0.0634(8) -0.0022(7) 0.0118(5) 0.0002(5)
F10 0.0329(6) 0.0509(7) 0.0359(6) 0.0068(5) 0.0110(5) 0.0040(5)
F11 0.0363(7) 0.0570(9) 0.0699(9) -0.0197(7) -0.0179(6) 0.0074(6)
F12 0.1080(13) 0.0659(10) 0.0270(7) 0.0019(6) -0.0115(7) 0.0180(9)
F13 0.0674(9) 0.0385(7) 0.0420(7) -0.0156(6) -0.0099(6) 0.0122(6)
F14 0.0524(8) 0.0435(8) 0.0635(9) 0.0074(6) 0.0252(7) 0.0251(6)
F15 0.0269(6) 0.0575(9) 0.0699(9) 0.0088(7) 0.0044(6) 0.0019(6)
F16 0.0646(9) 0.0601(9) 0.0632(9) 0.0279(7) 0.0396(7) 0.0268(7)
O1 0.0298(6) 0.0268(7) 0.0286(7) 0.0027(5) 0.0055(5) 0.0076(5)
C1 0.0270(9) 0.0269(9) 0.0257(9) 0.0033(7) -0.0042(7) 0.0003(7)
C2 0.0293(9) 0.0343(11) 0.0293(10) 0.0051(8) -0.0037(8) -0.0015(8)
C3 0.0349(10) 0.0380(11) 0.0367(11) 0.0117(9) -0.0087(9) -0.0104(9)
C4 0.0504(13) 0.0297(11) 0.0417(12) 0.0054(9) -0.0151(10) -0.0096(9)
C5 0.0517(13) 0.0320(11) 0.0379(11) -0.0064(9) -0.0045(10) 0.0056(10)
C6 0.0326(10) 0.0328(11) 0.0357(11) -0.0015(8) 0.0004(8) -0.0006(8)
C7 0.0240(8) 0.0203(8) 0.0313(9) -0.0008(7) 0.0022(7) -0.0002(7)
C8 0.0236(8) 0.0250(9) 0.0346(10) 0.0031(8) 0.0041(7) -0.0002(7)
C9 0.0350(10) 0.0342(11) 0.0361(11) 0.0061(8) -0.0044(8) 0.0015(8)
C10 0.0223(9) 0.0400(12) 0.0530(13) -0.0006(10) -0.0063(9) 0.0033(8)
C11 0.0214(9) 0.0338(11) 0.0471(12) -0.0044(9) 0.0053(8) -0.0018(8)
C12 0.0276(9) 0.0268(9) 0.0322(10) -0.0015(8) 0.0047(8) -0.0007(7)
C13 0.0285(9) 0.0288(10) 0.0260(9) -0.0011(7) 0.0032(7) 0.0079(7)
C14 0.0294(9) 0.0254(9) 0.0265(9) -0.0027(7) 0.0006(7) 0.0026(7)
C15 0.0234(8) 0.0232(9) 0.0232(8) -0.0004(7) 0.0018(7) 0.0006(7)
C16 0.0249(8) 0.0268(9) 0.0257(9) -0.0014(7) 0.0021(7) 0.0026(7)
C17 0.0493(13) 0.0389(12) 0.0308(11) -0.0038(9) -0.0051(9) 0.0143(10)
C18 0.0393(11) 0.0383(12) 0.0424(12) 0.0105(9) 0.0146(10) 0.0140(9)
C19 0.0202(8) 0.0256(9) 0.0235(8) -0.0015(7) 0.0014(7) -0.0028(7)
C20 0.0275(9) 0.0277(9) 0.0183(8) -0.0009(7) 0.0021(7) 0.0037(7)
C21 0.0428(11) 0.0308(11) 0.0410(11) 0.0012(9) 0.0155(9) 0.0024(9)
C22 0.0743(17) 0.0301(12) 0.0480(13) 0.0073(10) 0.0222(12) 0.0130(11)
C23 0.0609(15) 0.0447(14) 0.0377(12) 0.0031(10) 0.0038(11) 0.0276(12)
C24 0.0318(11) 0.0586(15) 0.0439(12) -0.0103(11) -0.0017(9) 0.0151(10)
C25 0.0276(9) 0.0380(11) 0.0383(11) -0.0060(9) 0.0012(8) 0.0028(8)
C26 0.0301(9) 0.0246(9) 0.0222(9) -0.0011(7) 0.0006(7) 0.0027(7)
C27 0.0476(12) 0.0306(11) 0.0318(10) 0.0036(8) -0.0036(9) -0.0060(9)
C28 0.0685(15) 0.0311(11) 0.0368(12) 0.0086(9) -0.0009(11) -0.0001(10)
C29 0.0575(14) 0.0397(12) 0.0295(10) 0.0029(9) -0.0045(10) 0.0167(10)
C30 0.0357(11) 0.0477(13) 0.0352(11) -0.0013(9) -0.0068(9) 0.0090(9)
C31 0.0306(9) 0.0345(11) 0.0319(10) 0.0025(8) -0.0012(8) 0.0024(8)
C32 0.0229(8) 0.0262(9) 0.0284(9) -0.0001(7) 0.0058(7) -0.0030(7)
C33 0.0309(10) 0.0502(13) 0.0330(11) -0.0099(9) 0.0075(8) -0.0080(9)
C34 0.0423(12) 0.0586(15) 0.0397(12) -0.0160(11) 0.0161(10) -0.0086(11)
C35 0.0319(10) 0.0449(13) 0.0513(13) -0.0039(10) 0.0181(10) -0.0017(9)
C36 0.0249(9) 0.0483(13) 0.0458(12) 0.0022(10) 0.0040(9) 0.0014(9)
C37 0.0278(9) 0.0373(11) 0.0298(10) -0.0001(8) 0.0037(8) 0.0006(8)
C38 0.0234(8) 0.0247(9) 0.0235(9) 0.0001(7) 0.0010(7) -0.0012(7)
C39 0.0265(9) 0.0282(10) 0.0317(10) -0.0020(8) 0.0045(8) -0.0013(7)
C40 0.0342(10) 0.0263(10) 0.0369(11) -0.0020(8) 0.0022(8) -0.0018(8)
C41 0.0365(10) 0.0283(10) 0.0369(11) 0.0032(8) 0.0000(8) -0.0104(8)
C42 0.0272(9) 0.0389(11) 0.0413(11) 0.0022(9) 0.0075(8) -0.0060(8)
C43 0.0265(9) 0.0282(10) 0.0358(10) -0.0001(8) 0.0060(8) -0.0002(7)
B1 0.0224(9) 0.0253(10) 0.0265(10) 0.0011(8) 0.0024(8) 0.0024(8)
Cl1 0.0608(16) 0.102(2) 0.088(3) -0.0081(16) 0.0312(17) 0.020(2)
Cl2 0.085(3) 0.207(6) 0.100(3) -0.063(3) -0.031(3) 0.034(3)
C44 0.082(11) 0.081(8) 0.037(4) 0.001(4) 0.033(6) -0.009(7)
Cl1A 0.081(2) 0.116(3) 0.0560(16) 0.0002(18) 0.0277(16) -0.0197(19)
Cl2A 0.196(5) 0.082(2) 0.087(2) 0.0224(17) 0.055(3) -0.010(3)
C44A 0.062(8) 0.076(9) 0.073(10) -0.023(7) 0.046(7) -0.021(6)
Cl1B 0.107(8) 0.097(5) 0.133(13) -0.028(5) 0.081(8) -0.047(5)
Cl2B 0.041(3) 0.092(5) 0.131(8) -0.063(4) 0.040(5) -0.017(3)
C44B 0.08(2) 0.033(10) 0.15(3) -0.004(13) -0.10(2) -0.013(11)

loop_
_atom_type_symbol
_atom_type_description
_atom_type_scat_dispersion_real
_atom_type_scat_dispersion_imag
_atom_type_scat_source
C C 0.0033 0.0016 'International Tables Vol C Tables 4.2.6.8 and 6.1.1.4'
H H 0.0000 0.0000 'International Tables Vol C Tables 4.2.6.8 and 6.1.1.4'
B B 0.0013 0.0007 'International Tables Vol C Tables 4.2.6.8 and 6.1.1.4'
O O 0.0106 0.0060 'International Tables Vol C Tables 4.2.6.8 and 6.1.1.4'
F F 0.0171 0.0103 'International Tables Vol C Tables 4.2.6.8 and 6.1.1.4'
P P 0.1023 0.0942 'International Tables Vol C Tables 4.2.6.8 and 6.1.1.4'
Cl Cl 0.1484 0.1585 'International Tables Vol C Tables 4.2.6.8 and 6.1.1.4'

loop_
_geom_angle_atom_site_label_1
_geom_angle_atom_site_label_2
_geom_angle_atom_site_label_3
_geom_angle
C26 P1 C38 107.88(8)
C26 P1 C32 105.27(8)
C38 P1 C32 109.45(8)
C26 P1 C19 110.51(8)
C38 P1 C19 112.67(8)
C32 P1 C19 110.77(8)
C13 O1 B1 125.88(14)
C6 C1 C2 112.96(17)
C6 C1 B1 120.12(16)
C2 C1 B1 126.92(17)
F1 C2 C3 114.50(17)
F1 C2 C1 121.48(17)
C3 C2 C1 124.02(19)
F2 C3 C4 119.71(19)
F2 C3 C2 120.3(2)
C4 C3 C2 119.97(19)
F3 C4 C3 120.4(2)
F3 C4 C5 120.5(2)
C3 C4 C5 119.09(19)
F4 C5 C4 120.2(2)
F4 C5 C6 120.6(2)
C4 C5 C6 119.1(2)
F5 C6 C5 115.80(18)
F5 C6 C1 119.34(17)
C5 C6 C1 124.85(19)
C12 C7 C8 112.87(16)
C12 C7 B1 126.55(16)
C8 C7 B1 120.49(15)
F6 C8 C9 115.48(16)
F6 C8 C7 119.57(15)
C9 C8 C7 124.92(17)
F7 C9 C10 120.13(18)
F7 C9 C8 120.82(18)
C10 C9 C8 119.04(18)
F8 C10 C11 120.40(19)
F8 C10 C9 120.6(2)
C11 C10 C9 119.03(18)
F9 C11 C10 119.34(17)
F9 C11 C12 120.46(18)
C10 C11 C12 120.20(18)
F10 C12 C11 114.52(16)
F10 C12 C7 121.53(16)
C11 C12 C7 123.94(18)
O1 C13 C17 107.57(15)
O1 C13 C18 105.67(15)
C17 C13 C18 109.63(16)
O1 C13 C14 117.42(14)
C17 C13 C14 108.15(16)
C18 C13 C14 108.25(15)
C15 C14 C13 111.63(15)
C16 C15 C14 106.87(14)
C16 C15 C19 111.91(14)
C14 C15 C19 109.27(14)
C15 C16 B1 111.39(14)
F11 C17 F12 107.20(17)
F11 C17 F13 106.26(19)
F12 C17 F13 106.47(17)
F11 C17 C13 110.04(16)
F12 C17 C13 113.04(19)
F13 C17 C13 113.42(16)
F16 C18 F15 106.74(18)
F16 C18 F14 106.06(16)
F15 C18 F14 106.39(16)
F16 C18 C13 113.73(16)
F15 C18 C13 110.78(16)
F14 C18 C13 112.67(17)
C20 C19 C15 116.04(14)
C20 C19 P1 111.30(11)
C15 C19 P1 112.08(12)
C21 C20 C25 118.73(17)
C21 C20 C19 118.90(16)
C25 C20 C19 122.35(17)
C20 C21 C22 120.8(2)
C23 C22 C21 119.8(2)
C22 C23 C24 120.4(2)
C23 C24 C25 120.2(2)
C20 C25 C24 120.1(2)
C27 C26 C31 119.43(17)
C27 C26 P1 118.49(14)
C31 C26 P1 122.03(14)
C28 C27 C26 119.81(19)
C29 C28 C27 120.4(2)
C30 C29 C28 120.27(19)
C29 C30 C31 120.1(2)
C30 C31 C26 120.03(19)
C37 C32 C33 119.15(16)
C37 C32 P1 122.78(14)
C33 C32 P1 118.07(14)
C34 C33 C32 119.99(19)
C35 C34 C33 120.6(2)
C34 C35 C36 119.97(19)
C35 C36 C37 120.20(19)
C36 C37 C32 120.09(18)
C39 C38 C43 119.53(16)
C39 C38 P1 119.40(13)
C43 C38 P1 120.96(14)
C40 C39 C38 120.29(17)
C41 C40 C39 119.99(18)
C40 C41 C42 120.11(18)
C43 C42 C41 120.46(17)
C42 C43 C38 119.59(17)
O1 B1 C16 110.99(14)
O1 B1 C1 108.00(14)
C16 B1 C1 110.63(15)
O1 B1 C7 108.70(14)
C16 B1 C7 112.91(14)
C1 B1 C7 105.36(14)
Cl1 C44 Cl2 113.1(8)
Cl1A C44A Cl2A 105.9(8)
Cl2B C44B Cl1B 102.8(19)

loop_
_geom_bond_atom_site_label_1
_geom_bond_atom_site_label_2
_geom_bond_distance
P1 C26 1.7996(18)
P1 C38 1.8000(18)
P1 C32 1.8062(17)
P1 C19 1.8605(17)
F1 C2 1.348(2)
F2 C3 1.350(2)
F3 C4 1.351(2)
F4 C5 1.341(2)
F5 C6 1.352(2)
F6 C8 1.347(2)
F7 C9 1.342(2)
F8 C10 1.351(2)
F9 C11 1.355(2)
F10 C12 1.351(2)
F11 C17 1.332(3)
F12 C17 1.333(3)
F13 C17 1.344(2)
F14 C18 1.349(2)
F15 C18 1.341(3)
F16 C18 1.331(2)
O1 C13 1.378(2)
O1 B1 1.497(2)
C1 C6 1.389(3)
C1 C2 1.390(3)
C1 B1 1.662(3)
C2 C3 1.383(3)
C3 C4 1.367(3)
C4 C5 1.372(3)
C5 C6 1.382(3)
C7 C12 1.391(2)
C7 C8 1.393(3)
C7 B1 1.665(3)
C8 C9 1.378(3)
C9 C10 1.374(3)
C10 C11 1.366(3)
C11 C12 1.379(3)
C13 C17 1.538(3)
C13 C18 1.541(3)
C13 C14 1.548(3)
C14 C15 1.535(2)
C15 C16 1.523(2)
C15 C19 1.556(2)
C16 B1 1.630(3)
C19 C20 1.518(2)
C20 C21 1.387(3)
C20 C25 1.390(3)
C21 C22 1.390(3)
C22 C23 1.367(4)
C23 C24 1.375(3)
C24 C25 1.390(3)
C26 C27 1.389(3)
C26 C31 1.391(3)
C27 C28 1.383(3)
C28 C29 1.377(3)
C29 C30 1.370(3)
C30 C31 1.387(3)
C32 C37 1.391(2)
C32 C33 1.398(3)
C33 C34 1.381(3)
C34 C35 1.376(3)
C35 C36 1.380(3)
C36 C37 1.389(3)
C38 C39 1.389(3)
C38 C43 1.402(2)
C39 C40 1.384(3)
C40 C41 1.380(3)
C41 C42 1.386(3)
C42 C43 1.380(3)
Cl1 C44 1.692(16)
Cl2 C44 1.722(16)
Cl1A C44A 1.708(13)
Cl2A C44A 1.845(19)
Cl1B C44B 1.89(5)
Cl2B C44B 1.70(3)
